data_7111737
loop_
_publ_author_name
'Cao, Li-Ping'
'Meng, Xiang-Gao'
'Ding, Jiao-Yang'
'Chen, Yun-Feng'
'Gao, Meng'
'Wu, Yan-Dong'
'Li, Yi-Tao'
'Wu, An-Xin'
'Isaacs, Lyle'

_publ_section_title
;
 Nanotubular non-covalent macrocycle within non-covalent macrocycle
 assembly: (MeOH)12 encapsulated in a molecular clip cyclododecamer
;
_journal_issue 25
_journal_name_full 'Chemical Communications'
_journal_page_first 4508
_journal_page_last 4510
_journal_paper_doi 10.1039/c0cc00677g
_journal_volume 46
_journal_year 2010
_chemical_formula_moiety 'C35 H35 N5 O9'
_chemical_formula_sum 'C35 H35 N5 O9'
_chemical_formula_weight 669.68
_chemical_name_systematic
;
?
;
_space_group_IT_number 14
_symmetry_cell_setting monoclinic
_symmetry_space_group_name_Hall '-P 2yn'
_symmetry_space_group_name_H-M 'P 1 21/n 1'
_atom_sites_solution_hydrogens geom
_atom_sites_solution_primary direct
_atom_sites_solution_secondary difmap
_audit_creation_method SHELXL-97
_cell_angle_alpha 90.00
_cell_angle_beta 106.843(2)
_cell_angle_gamma 90.00
_cell_formula_units_Z 4
_cell_length_a 10.9776(9)
_cell_length_b 18.8944(16)
_cell_length_c 16.5449(14)
_cell_measurement_reflns_used 3418
_cell_measurement_temperature 298(2)
_cell_measurement_theta_max 21.39
_cell_measurement_theta_min 2.22
_cell_volume 3284.5(5)
_computing_cell_refinement 'Bruker SMART'
_computing_data_collection 'Bruker SMART'
_computing_data_reduction 'Bruker SAINT'
_computing_molecular_graphics 'Bruker SHELXTL'
_computing_publication_material 'Bruker SHELXTL'
_computing_structure_refinement 'SHELXL-97 (Sheldrick, 1997)'
_computing_structure_solution 'SHELXS-97 (Sheldrick, 1990)'
_diffrn_ambient_temperature 298(2)
_diffrn_measured_fraction_theta_full 0.997
_diffrn_measured_fraction_theta_max 0.997
_diffrn_measurement_device_type 'CCD area detector'
_diffrn_measurement_method 'phi and omega scans'
_diffrn_radiation_monochromator graphite
_diffrn_radiation_source 'fine-focus sealed tube'
_diffrn_radiation_type MoK\a
_diffrn_radiation_wavelength 0.71073
_diffrn_reflns_av_R_equivalents 0.0564
_diffrn_reflns_av_sigmaI/netI 0.0525
_diffrn_reflns_limit_h_max 12
_diffrn_reflns_limit_h_min -13
_diffrn_reflns_limit_k_max 22
_diffrn_reflns_limit_k_min -22
_diffrn_reflns_limit_l_max 19
_diffrn_reflns_limit_l_min -16
_diffrn_reflns_number 19350
_diffrn_reflns_theta_full 25.00
_diffrn_reflns_theta_max 25.00
_diffrn_reflns_theta_min 1.99
_exptl_absorpt_coefficient_mu 0.099
_exptl_absorpt_correction_T_max 0.9901
_exptl_absorpt_correction_T_min 0.9743
_exptl_absorpt_correction_type multi-scan
_exptl_absorpt_process_details 'SADABS, Sheldrick,1997'
_exptl_crystal_colour colorless
_exptl_crystal_density_diffrn 1.354
_exptl_crystal_density_method 'not measured'
_exptl_crystal_description block
_exptl_crystal_F_000 1408
_exptl_crystal_size_max 0.16
_exptl_crystal_size_mid 0.12
_exptl_crystal_size_min 0.10
_refine_diff_density_max 0.269
_refine_diff_density_min -0.186
_refine_diff_density_rms 0.055
_refine_ls_extinction_method none
_refine_ls_goodness_of_fit_ref 1.142
_refine_ls_hydrogen_treatment mixed
_refine_ls_matrix_type full
_refine_ls_number_parameters 489
_refine_ls_number_reflns 5766
_refine_ls_number_restraints 56
_refine_ls_restrained_S_all 1.153
_refine_ls_R_factor_all 0.1246
_refine_ls_R_factor_gt 0.0864
_refine_ls_shift/su_max 0.000
_refine_ls_shift/su_mean 0.000
_refine_ls_structure_factor_coef Fsqd
_refine_ls_weighting_details 'calc w=1/[\s^2^(Fo^2^)+(0.0964P)^2^+0.3925P] where P=(Fo^2^+2Fc^2^)/3'
_refine_ls_weighting_scheme calc
_refine_ls_wR_factor_gt 0.1888
_refine_ls_wR_factor_ref 0.2095
_reflns_number_gt 3984
_reflns_number_total 5766
_reflns_threshold_expression >2sigma(I)
_cod_data_source_file C0CC00677Gsup1.cif
_cod_data_source_block 090618cm
_cod_depositor_comments
;
The following automatic conversions were performed:

'_symmetry_cell_setting' value 'Monoclinic' changed to 'monoclinic'
according to /home/saulius/struct/CIF-dictionaries/cif_core.dic
dictionary named 'cif_core.dic' version 2.4.2 from 2011-04-26.

Automatic conversion script
Id: cif_fix_values 1891 2012-01-12 08:04:46Z andrius 
;
_cod_original_sg_symbol_H-M P2(1)/n
_cod_database_code 7111737

loop_
_symmetry_equiv_pos_as_xyz
'x, y, z'
'-x+1/2, y+1/2, -z+1/2'
'-x, -y, -z'
'x-1/2, -y-1/2, z-1/2'

loop_
_atom_site_label
_atom_site_type_symbol
_atom_site_fract_x
_atom_site_fract_y
_atom_site_fract_z
_atom_site_U_iso_or_equiv
_atom_site_adp_type
_atom_site_occupancy
_atom_site_symmetry_multiplicity
_atom_site_calc_flag
_atom_site_refinement_flags
_atom_site_disorder_assembly
_atom_site_disorder_group
C1 C 0.8241(5) -0.1313(3) 0.9653(4) 0.120(2) Uani 1 1 d . . .
H1A H 0.7844 -0.1288 1.0098 0.180 Uiso 1 1 calc R . .
H1B H 0.9077 -0.1513 0.9868 0.180 Uiso 1 1 calc R . .
H1C H 0.7738 -0.1605 0.9205 0.180 Uiso 1 1 calc R . .
C2 C 0.2823(4) 0.0591(3) 0.7592(4) 0.122(2) Uani 1 1 d . . .
H2A H 0.2739 0.0140 0.7316 0.183 Uiso 1 1 calc R . .
H2B H 0.2191 0.0910 0.7264 0.183 Uiso 1 1 calc R . .
H2C H 0.2709 0.0536 0.8142 0.183 Uiso 1 1 calc R . .
C3 C 0.7238(4) -0.0292(2) 0.8929(3) 0.0659(11) Uani 1 1 d . . .
C4 C 0.7352(3) 0.03915(19) 0.8630(2) 0.0526(9) Uani 1 1 d . . .
C5 C 0.6261(3) 0.07674(19) 0.8216(2) 0.0538(9) Uani 1 1 d . . .
C6 C 0.5064(3) 0.0461(2) 0.8084(3) 0.0641(11) Uani 1 1 d . . .
C7 C 0.4972(4) -0.0210(2) 0.8365(3) 0.0851(15) Uani 1 1 d . . .
H7 H 0.4176 -0.0419 0.8272 0.102 Uiso 1 1 calc R . .
C8 C 0.6051(4) -0.0581(2) 0.8786(3) 0.0833(14) Uani 1 1 d . . .
H8 H 0.5970 -0.1037 0.8977 0.100 Uiso 1 1 calc R . .
C9 C 0.6332(3) 0.15220(19) 0.7930(2) 0.0543(10) Uani 1 1 d . . .
H9A H 0.5479 0.1684 0.7640 0.065 Uiso 1 1 calc R . .
H9B H 0.6659 0.1819 0.8423 0.065 Uiso 1 1 calc R . .
C10 C 0.8674(3) 0.0722(2) 0.8835(2) 0.0572(10) Uani 1 1 d . . .
H10A H 0.8721 0.1100 0.9240 0.069 Uiso 1 1 calc R . .
H10B H 0.9293 0.0366 0.9108 0.069 Uiso 1 1 calc R . .
C11 C 0.8489(3) 0.16393(16) 0.7697(2) 0.0407(8) Uani 1 1 d . . .
C12 C 0.8900(3) 0.23032(18) 0.8261(2) 0.0486(9) Uani 1 1 d . A .
C13 C 0.8596(10) 0.3561(4) 0.8236(7) 0.060(3) Uani 0.56 1 d PDU A 1
H13A H 0.9172 0.3808 0.7986 0.072 Uiso 0.56 1 calc PR A 1
H13B H 0.8969 0.3539 0.8844 0.072 Uiso 0.56 1 calc PR A 1
C14 C 0.7311(10) 0.3907(6) 0.8007(8) 0.091(3) Uani 0.56 1 d PDU A 1
H14A H 0.7021 0.3984 0.7408 0.136 Uiso 0.56 1 calc PR A 1
H14B H 0.7371 0.4353 0.8295 0.136 Uiso 0.56 1 calc PR A 1
H14C H 0.6720 0.3606 0.8172 0.136 Uiso 0.56 1 calc PR A 1
C15 C 0.8891(3) 0.16395(16) 0.6865(2) 0.0420(8) Uani 1 1 d . . .
C16 C 0.9821(3) 0.22381(19) 0.6817(3) 0.0523(9) Uani 1 1 d . B .
C17 C 1.1760(6) 0.2778(4) 0.7520(5) 0.087(2) Uani 0.83 1 d PDU B 1
H17A H 1.1367 0.3203 0.7660 0.104 Uiso 0.83 1 calc PR B 1
H17B H 1.2000 0.2863 0.7008 0.104 Uiso 0.83 1 calc PR B 1
C18 C 1.2905(7) 0.2571(5) 0.8237(5) 0.129(3) Uani 0.83 1 d PDU B 1
H18A H 1.2636 0.2438 0.8718 0.193 Uiso 0.83 1 calc PR B 1
H18B H 1.3480 0.2965 0.8382 0.193 Uiso 0.83 1 calc PR B 1
H18C H 1.3328 0.2179 0.8067 0.193 Uiso 0.83 1 calc PR B 1
C19 C 0.6689(3) 0.16320(16) 0.6524(2) 0.0460(9) Uani 1 1 d . . .
C20 C 0.9509(3) 0.05813(18) 0.7604(2) 0.0482(9) Uani 1 1 d . . .
C21 C 0.7588(4) 0.15640(18) 0.5325(2) 0.0581(10) Uani 1 1 d . . .
H21A H 0.8310 0.1768 0.5181 0.070 Uiso 1 1 calc R . .
H21B H 0.6822 0.1783 0.4967 0.070 Uiso 1 1 calc R . .
C22 C 0.9746(3) 0.06420(19) 0.6160(2) 0.0517(9) Uani 1 1 d . . .
H22A H 1.0369 0.0268 0.6349 0.062 Uiso 1 1 calc R . .
H22B H 1.0118 0.0999 0.5882 0.062 Uiso 1 1 calc R . .
C23 C 0.7542(4) 0.07770(19) 0.5148(2) 0.0526(9) Uani 1 1 d . . .
C24 C 0.8577(3) 0.03396(18) 0.5530(2) 0.0479(9) Uani 1 1 d . . .
C25 C 0.8518(3) -0.03795(18) 0.5353(2) 0.0486(9) Uani 1 1 d . . .
H25 H 0.9214 -0.0666 0.5603 0.058 Uiso 1 1 calc R . .
C26 C 0.7432(3) -0.06748(19) 0.4810(2) 0.0514(9) Uani 1 1 d . . .
C27 C 0.6413(4) -0.0244(2) 0.4441(2) 0.0660(11) Uani 1 1 d . . .
H27 H 0.5677 -0.0437 0.4078 0.079 Uiso 1 1 calc R . .
C28 C 0.6474(4) 0.0469(2) 0.4606(2) 0.0680(12) Uani 1 1 d . . .
H28 H 0.5777 0.0752 0.4346 0.082 Uiso 1 1 calc R . .
C29 C 0.8171(4) -0.1926(2) 0.4867(3) 0.0599(10) Uani 1 1 d . . .
C30 C 0.7739(3) -0.26735(19) 0.4628(2) 0.0550(10) Uani 1 1 d . . .
C31 C 0.8640(4) -0.3200(2) 0.4874(3) 0.0652(11) Uani 1 1 d . . .
H31 H 0.9465 -0.3085 0.5187 0.078 Uiso 1 1 calc R . .
C32 C 0.8329(5) -0.3893(2) 0.4661(3) 0.0754(13) Uani 1 1 d . . .
H32 H 0.8941 -0.4245 0.4837 0.090 Uiso 1 1 calc R . .
C33 C 0.7131(5) -0.4065(2) 0.4195(3) 0.0814(14) Uani 1 1 d . . .
H33 H 0.6929 -0.4535 0.4047 0.098 Uiso 1 1 calc R . .
C34 C 0.6238(4) -0.3562(2) 0.3947(3) 0.0844(14) Uani 1 1 d . . .
H34 H 0.5419 -0.3685 0.3627 0.101 Uiso 1 1 calc R . .
C35 C 0.6531(4) -0.2862(2) 0.4166(3) 0.0755(13) Uani 1 1 d . . .
H35 H 0.5904 -0.2517 0.3998 0.091 Uiso 1 1 calc R . .
N1 N 0.7123(2) 0.16116(14) 0.73779(19) 0.0453(7) Uani 1 1 d . . .
N2 N 0.9048(2) 0.10098(14) 0.81240(18) 0.0455(7) Uani 1 1 d . . .
N3 N 0.7697(3) 0.17248(14) 0.62087(18) 0.0466(7) Uani 1 1 d . . .
N4 N 0.9475(2) 0.09569(14) 0.68909(18) 0.0446(7) Uani 1 1 d . . .
N5 N 0.7296(3) -0.14104(16) 0.4626(2) 0.0579(9) Uani 1 1 d . . .
H5 H 0.659(4) -0.152(2) 0.434(3) 0.070 Uiso 1 1 d . . .
O1 O 0.8335(3) -0.06339(15) 0.9344(2) 0.0855(10) Uani 1 1 d . . .
O2 O 0.4031(2) 0.08656(16) 0.7673(2) 0.0865(10) Uani 1 1 d . . .
O3 O 0.9664(3) 0.23089(15) 0.89187(19) 0.0902(10) Uani 1 1 d . . .
O4 O 0.8294(3) 0.28538(14) 0.78740(18) 0.0821(10) Uani 1 1 d D . .
O5 O 0.9577(3) 0.26978(16) 0.6300(2) 0.0971(11) Uani 1 1 d . . .
O6 O 1.0886(3) 0.21709(16) 0.74116(19) 0.0817(9) Uani 1 1 d D . .
O7 O 0.5580(2) 0.15873(13) 0.60974(17) 0.0650(8) Uani 1 1 d . . .
O8 O 0.9922(2) -0.00131(13) 0.77590(18) 0.0691(8) Uani 1 1 d . . .
O9 O 0.9270(3) -0.18039(15) 0.5256(3) 0.1047(13) Uani 1 1 d . . .
C13' C 0.840(2) 0.3444(7) 0.8463(10) 0.119(9) Uani 0.44 1 d PDU A 2
H13C H 0.9287 0.3509 0.8789 0.143 Uiso 0.44 1 calc PR A 2
H13D H 0.7911 0.3347 0.8851 0.143 Uiso 0.44 1 calc PR A 2
C14' C 0.7923(19) 0.4087(10) 0.7966(13) 0.129(7) Uani 0.44 1 d PDU A 2
H14D H 0.8521 0.4237 0.7677 0.193 Uiso 0.44 1 calc PR A 2
H14E H 0.7815 0.4457 0.8337 0.193 Uiso 0.44 1 calc PR A 2
H14F H 0.7119 0.3986 0.7561 0.193 Uiso 0.44 1 calc PR A 2
C18' C 1.230(4) 0.3005(18) 0.817(2) 0.102(10) Uani 0.17 1 d PDU B 2
H18D H 1.1521 0.3269 0.8064 0.153 Uiso 0.17 1 calc PR B 2
H18E H 1.2982 0.3320 0.8160 0.153 Uiso 0.17 1 calc PR B 2
H18F H 1.2482 0.2779 0.8709 0.153 Uiso 0.17 1 calc PR B 2
C17' C 1.2157(17) 0.2451(16) 0.749(2) 0.083(11) Uani 0.17 1 d PDU B 2
H17C H 1.2203 0.2660 0.6963 0.099 Uiso 0.17 1 calc PR B 2
H17D H 1.2802 0.2086 0.7662 0.099 Uiso 0.17 1 calc PR B 2

loop_
_atom_site_aniso_label
_atom_site_aniso_U_11
_atom_site_aniso_U_22
_atom_site_aniso_U_33
_atom_site_aniso_U_23
_atom_site_aniso_U_13
_atom_site_aniso_U_12
C1 0.098(4) 0.081(4) 0.159(6) 0.056(4) 0.004(4) -0.011(3)
C2 0.045(3) 0.117(4) 0.194(6) 0.004(4) 0.018(3) -0.013(3)
C3 0.055(2) 0.059(2) 0.082(3) 0.007(2) 0.017(2) -0.013(2)
C4 0.048(2) 0.052(2) 0.057(2) 0.0011(18) 0.0143(17) -0.0101(17)
C5 0.046(2) 0.054(2) 0.062(2) -0.0066(18) 0.0173(18) -0.0045(17)
C6 0.045(2) 0.061(3) 0.086(3) -0.004(2) 0.017(2) -0.0105(19)
C7 0.054(3) 0.073(3) 0.128(4) 0.002(3) 0.027(3) -0.023(2)
C8 0.071(3) 0.057(3) 0.122(4) 0.017(3) 0.027(3) -0.017(2)
C9 0.042(2) 0.058(2) 0.064(2) -0.0041(18) 0.0164(18) -0.0006(16)
C10 0.047(2) 0.058(2) 0.060(2) 0.0098(18) 0.0044(18) -0.0123(17)
C11 0.0306(16) 0.0411(18) 0.047(2) -0.0015(15) 0.0057(14) -0.0036(13)
C12 0.043(2) 0.050(2) 0.050(2) -0.0013(17) 0.0099(17) -0.0050(16)
C13 0.095(6) 0.025(4) 0.052(4) -0.008(3) 0.012(4) -0.004(4)
C14 0.099(7) 0.077(6) 0.102(7) -0.014(5) 0.037(6) 0.020(5)
C15 0.0369(18) 0.0381(18) 0.049(2) -0.0014(15) 0.0090(15) -0.0002(14)
C16 0.056(2) 0.042(2) 0.064(3) -0.0048(19) 0.025(2) -0.0024(17)
C17 0.070(4) 0.085(4) 0.104(5) -0.026(4) 0.023(3) -0.042(3)
C18 0.088(5) 0.141(6) 0.138(6) -0.035(5) 0.000(4) -0.040(4)
C19 0.039(2) 0.0360(18) 0.055(2) -0.0043(15) 0.0010(18) 0.0035(14)
C20 0.0288(17) 0.039(2) 0.070(3) 0.0002(19) 0.0029(16) -0.0007(15)
C21 0.066(2) 0.053(2) 0.049(2) 0.0038(17) 0.0069(18) 0.0073(18)
C22 0.043(2) 0.050(2) 0.063(2) -0.0124(18) 0.0166(17) -0.0023(16)
C23 0.061(2) 0.051(2) 0.042(2) 0.0012(16) 0.0088(18) 0.0038(17)
C24 0.044(2) 0.048(2) 0.053(2) -0.0056(17) 0.0172(17) -0.0014(16)
C25 0.0424(19) 0.051(2) 0.052(2) -0.0061(17) 0.0145(17) 0.0023(16)
C26 0.051(2) 0.052(2) 0.052(2) -0.0079(17) 0.0144(18) 0.0000(17)
C27 0.062(3) 0.062(3) 0.059(3) -0.012(2) -0.006(2) 0.002(2)
C28 0.067(3) 0.062(3) 0.057(3) -0.003(2) -0.012(2) 0.015(2)
C29 0.047(2) 0.059(2) 0.071(3) -0.015(2) 0.013(2) -0.0007(19)
C30 0.053(2) 0.053(2) 0.063(2) -0.0098(18) 0.0235(19) -0.0045(18)
C31 0.065(3) 0.060(3) 0.072(3) -0.007(2) 0.023(2) 0.001(2)
C32 0.089(3) 0.056(3) 0.087(3) -0.005(2) 0.033(3) 0.010(2)
C33 0.092(4) 0.061(3) 0.099(4) -0.019(3) 0.038(3) -0.015(3)
C34 0.066(3) 0.068(3) 0.115(4) -0.030(3) 0.020(3) -0.013(2)
C35 0.056(3) 0.066(3) 0.102(3) -0.021(2) 0.017(2) -0.006(2)
N1 0.0337(15) 0.0485(17) 0.0525(19) 0.0003(13) 0.0102(13) -0.0003(12)
N2 0.0371(15) 0.0449(16) 0.0526(18) 0.0104(14) 0.0100(13) -0.0028(12)
N3 0.0458(17) 0.0417(16) 0.0487(19) -0.0010(13) 0.0080(14) -0.0002(12)
N4 0.0363(15) 0.0416(16) 0.0519(19) -0.0033(14) 0.0061(13) 0.0014(12)
N5 0.0443(18) 0.0514(19) 0.071(2) -0.0149(16) 0.0049(16) -0.0063(15)
O1 0.0653(19) 0.0647(19) 0.115(3) 0.0339(17) 0.0087(17) -0.0086(15)
O2 0.0345(15) 0.089(2) 0.132(3) 0.0079(19) 0.0175(16) -0.0049(14)
O3 0.105(2) 0.0699(19) 0.066(2) -0.0123(15) -0.0214(18) -0.0050(16)
O4 0.099(2) 0.0472(16) 0.077(2) -0.0171(14) -0.0116(16) 0.0102(15)
O5 0.086(2) 0.0623(19) 0.140(3) 0.029(2) 0.028(2) -0.0127(16)
O6 0.0550(17) 0.100(2) 0.079(2) 0.0039(16) 0.0023(15) -0.0381(15)
O7 0.0384(14) 0.0659(17) 0.0761(19) -0.0070(13) -0.0062(13) 0.0062(12)
O8 0.0612(17) 0.0450(15) 0.094(2) 0.0119(14) 0.0112(15) 0.0143(12)
O9 0.0557(19) 0.0603(19) 0.173(3) -0.030(2) -0.006(2) 0.0041(14)
C13' 0.136(12) 0.093(11) 0.128(12) 0.003(8) 0.036(8) -0.014(7)
C14' 0.149(11) 0.113(10) 0.128(10) -0.002(7) 0.044(8) 0.006(8)
C18' 0.106(13) 0.100(13) 0.095(13) -0.010(9) 0.022(9) 0.003(9)
C17' 0.085(14) 0.076(13) 0.083(13) 0.002(9) 0.016(9) -0.010(9)

loop_
_atom_type_symbol
_atom_type_description
_atom_type_scat_dispersion_real
_atom_type_scat_dispersion_imag
_atom_type_scat_source
C C 0.0033 0.0016 'International Tables Vol C Tables 4.2.6.8 and 6.1.1.4'
H H 0.0000 0.0000 'International Tables Vol C Tables 4.2.6.8 and 6.1.1.4'
N N 0.0061 0.0033 'International Tables Vol C Tables 4.2.6.8 and 6.1.1.4'
O O 0.0106 0.0060 'International Tables Vol C Tables 4.2.6.8 and 6.1.1.4'

loop_
_geom_angle_atom_site_label_1
_geom_angle_atom_site_label_2
_geom_angle_atom_site_label_3
_geom_angle
O1 C1 H1A 109.5
O1 C1 H1B 109.5
H1A C1 H1B 109.5
O1 C1 H1C 109.5
H1A C1 H1C 109.5
H1B C1 H1C 109.5
O2 C2 H2A 109.5
O2 C2 H2B 109.5
H2A C2 H2B 109.5
O2 C2 H2C 109.5
H2A C2 H2C 109.5
H2B C2 H2C 109.5
O1 C3 C8 123.8(4)
O1 C3 C4 117.2(3)
C8 C3 C4 119.0(4)
C5 C4 C3 119.5(3)
C5 C4 C10 121.9(3)
C3 C4 C10 118.4(3)
C4 C5 C6 120.2(3)
C4 C5 C9 121.4(3)
C6 C5 C9 118.3(3)
C7 C6 O2 123.7(3)
C7 C6 C5 119.4(4)
O2 C6 C5 116.8(4)
C6 C7 C8 120.5(4)
C6 C7 H7 119.8
C8 C7 H7 119.8
C3 C8 C7 121.3(4)
C3 C8 H8 119.3
C7 C8 H8 119.3
N1 C9 C5 113.9(3)
N1 C9 H9A 108.8
C5 C9 H9A 108.8
N1 C9 H9B 108.8
C5 C9 H9B 108.8
H9A C9 H9B 107.7
N2 C10 C4 116.5(3)
N2 C10 H10A 108.2
C4 C10 H10A 108.2
N2 C10 H10B 108.2
C4 C10 H10B 108.2
H10A C10 H10B 107.3
N2 C11 N1 113.9(2)
N2 C11 C12 111.6(3)
N1 C11 C12 109.9(3)
N2 C11 C15 104.2(3)
N1 C11 C15 101.9(2)
C12 C11 C15 115.0(3)
O3 C12 O4 125.4(3)
O3 C12 C11 125.1(3)
O4 C12 C11 109.5(3)
O4 C13 C14 102.1(7)
O4 C13 H13A 111.3
C14 C13 H13A 111.3
O4 C13 H13B 111.3
C14 C13 H13B 111.3
H13A C13 H13B 109.2
N4 C15 N3 114.9(3)
N4 C15 C16 111.4(3)
N3 C15 C16 110.4(3)
N4 C15 C11 102.2(3)
N3 C15 C11 103.6(2)
C16 C15 C11 113.9(3)
O5 C16 O6 125.5(4)
O5 C16 C15 123.8(3)
O6 C16 C15 110.7(3)
O6 C17 C18 105.0(5)
O6 C17 H17A 110.7
C18 C17 H17A 110.7
O6 C17 H17B 110.7
C18 C17 H17B 110.7
H17A C17 H17B 108.8
O7 C19 N1 126.2(4)
O7 C19 N3 124.8(3)
N1 C19 N3 108.9(3)
O8 C20 N4 125.4(4)
O8 C20 N2 126.5(4)
N4 C20 N2 108.1(3)
N3 C21 C23 112.7(3)
N3 C21 H21A 109.1
C23 C21 H21A 109.1
N3 C21 H21B 109.1
C23 C21 H21B 109.1
H21A C21 H21B 107.8
N4 C22 C24 113.0(3)
N4 C22 H22A 109.0
C24 C22 H22A 109.0
N4 C22 H22B 109.0
C24 C22 H22B 109.0
H22A C22 H22B 107.8
C28 C23 C24 118.0(3)
C28 C23 C21 121.0(3)
C24 C23 C21 121.0(3)
C25 C24 C23 120.1(3)
C25 C24 C22 119.6(3)
C23 C24 C22 120.3(3)
C26 C25 C24 120.7(3)
C26 C25 H25 119.7
C24 C25 H25 119.7
C27 C26 C25 119.1(3)
C27 C26 N5 117.5(3)
C25 C26 N5 123.4(3)
C28 C27 C26 120.4(3)
C28 C27 H27 119.8
C26 C27 H27 119.8
C27 C28 C23 121.8(3)
C27 C28 H28 119.1
C23 C28 H28 119.1
O9 C29 N5 122.2(4)
O9 C29 C30 120.5(3)
N5 C29 C30 117.3(3)
C35 C30 C31 118.2(4)
C35 C30 C29 124.7(3)
C31 C30 C29 117.0(3)
C32 C31 C30 120.6(4)
C32 C31 H31 119.7
C30 C31 H31 119.7
C33 C32 C31 120.1(4)
C33 C32 H32 119.9
C31 C32 H32 119.9
C34 C33 C32 120.4(4)
C34 C33 H33 119.8
C32 C33 H33 119.8
C33 C34 C35 120.2(4)
C33 C34 H34 119.9
C35 C34 H34 119.9
C30 C35 C34 120.5(4)
C30 C35 H35 119.8
C34 C35 H35 119.8
C19 N1 C11 113.3(3)
C19 N1 C9 124.8(3)
C11 N1 C9 121.8(3)
C20 N2 C11 111.3(3)
C20 N2 C10 121.6(3)
C11 N2 C10 121.8(3)
C19 N3 C15 110.9(3)
C19 N3 C21 121.0(3)
C15 N3 C21 121.3(3)
C20 N4 C15 113.1(3)
C20 N4 C22 123.0(3)
C15 N4 C22 122.7(3)
C29 N5 C26 128.6(3)
C29 N5 H5 118(3)
C26 N5 H5 114(3)
C3 O1 C1 118.1(3)
C6 O2 C2 117.8(4)
C12 O4 C13' 110.5(8)
C12 O4 C13 120.4(4)
C16 O6 C17' 131.1(15)
C16 O6 C17 115.4(4)
O4 C13' C14' 108.0(13)
O4 C13' H13C 110.1
C14' C13' H13C 110.1
O4 C13' H13D 110.1
C14' C13' H13D 110.1
H13C C13' H13D 108.4
C13' C14' H14D 109.5
C13' C14' H14E 109.5
H14D C14' H14E 109.5
C13' C14' H14F 109.5
H14D C14' H14F 109.5
H14E C14' H14F 109.5
C17' C18' H18D 109.5
C17' C18' H18E 109.5
H18D C18' H18E 109.5
C17' C18' H18F 109.5
H18D C18' H18F 109.5
H18E C18' H18F 109.5
O6 C17' C18' 102(2)
O6 C17' H17C 111.4
C18' C17' H17C 111.4
O6 C17' H17D 111.4
C18' C17' H17D 111.4
H17C C17' H17D 109.3

loop_
_geom_bond_atom_site_label_1
_geom_bond_atom_site_label_2
_geom_bond_distance
C1 O1 1.396(5)
C1 H1A 0.9600
C1 H1B 0.9600
C1 H1C 0.9600
C2 O2 1.394(5)
C2 H2A 0.9600
C2 H2B 0.9600
C2 H2C 0.9600
C3 O1 1.364(5)
C3 C8 1.368(5)
C3 C4 1.402(5)
C4 C5 1.389(5)
C4 C10 1.526(5)
C5 C6 1.395(5)
C5 C9 1.512(5)
C6 C7 1.364(6)
C6 O2 1.373(5)
C7 C8 1.379(6)
C7 H7 0.9300
C8 H8 0.9300
C9 N1 1.440(4)
C9 H9A 0.9700
C9 H9B 0.9700
C10 N2 1.458(4)
C10 H10A 0.9700
C10 H10B 0.9700
C11 N2 1.428(4)
C11 N1 1.439(4)
C11 C12 1.550(5)
C11 C15 1.564(5)
C12 O3 1.166(4)
C12 O4 1.299(4)
C13 O4 1.462(6)
C13 C14 1.500(8)
C13 H13A 0.9700
C13 H13B 0.9700
C14 H14A 0.9600
C14 H14B 0.9600
C14 H14C 0.9600
C15 N4 1.435(4)
C15 N3 1.449(4)
C15 C16 1.541(5)
C16 O5 1.194(4)
C16 O6 1.297(4)
C17 O6 1.473(5)
C17 C18 1.508(7)
C17 H17A 0.9700
C17 H17B 0.9700
C18 H18A 0.9600
C18 H18B 0.9600
C18 H18C 0.9600
C19 O7 1.221(4)
C19 N1 1.354(4)
C19 N3 1.364(4)
C20 O8 1.211(4)
C20 N4 1.368(4)
C20 N2 1.380(4)
C21 N3 1.464(5)
C21 C23 1.514(5)
C21 H21A 0.9700
C21 H21B 0.9700
C22 N4 1.454(4)
C22 C24 1.512(4)
C22 H22A 0.9700
C22 H22B 0.9700
C23 C28 1.381(5)
C23 C24 1.399(5)
C24 C25 1.387(5)
C25 C26 1.385(5)
C25 H25 0.9300
C26 C27 1.375(5)
C26 N5 1.421(4)
C27 C28 1.372(5)
C27 H27 0.9300
C28 H28 0.9300
C29 O9 1.213(4)
C29 N5 1.345(5)
C29 C30 1.506(5)
C30 C35 1.371(5)
C30 C31 1.379(5)
C31 C32 1.372(6)
C31 H31 0.9300
C32 C33 1.357(6)
C32 H32 0.9300
C33 C34 1.342(6)
C33 H33 0.9300
C34 C35 1.386(6)
C34 H34 0.9300
C35 H35 0.9300
N5 H5 0.81(4)
O4 C13' 1.462(9)
O6 C17' 1.463(10)
C13' C14' 1.477(10)
C13' H13C 0.9700
C13' H13D 0.9700
C14' H14D 0.9600
C14' H14E 0.9600
C14' H14F 0.9600
C18' C17' 1.509(10)
C18' H18D 0.9600
C18' H18E 0.9600
C18' H18F 0.9600
C17' H17C 0.9700
C17' H17D 0.9700

loop_
_geom_hbond_atom_site_label_D
_geom_hbond_atom_site_label_H
_geom_hbond_atom_site_label_A
_geom_hbond_distance_DH
_geom_hbond_distance_HA
_geom_hbond_distance_DA
_geom_hbond_angle_DHA
_geom_hbond_site_symmetry_A
N5 H5 O7 0.81(4) 2.29(4) 3.053(4) 159(4) 3_656
C25 H25 O9 0.93 2.23 2.833(4) 121.8 .

loop_
_geom_torsion_atom_site_label_1
_geom_torsion_atom_site_label_2
_geom_torsion_atom_site_label_3
_geom_torsion_atom_site_label_4
_geom_torsion
O1 C3 C4 C5 -178.8(4)
C8 C3 C4 C5 1.7(6)
O1 C3 C4 C10 -3.8(6)
C8 C3 C4 C10 176.7(4)
C3 C4 C5 C6 -1.4(6)
C10 C4 C5 C6 -176.3(4)
C3 C4 C5 C9 176.2(4)
C10 C4 C5 C9 1.4(5)
C4 C5 C6 C7 0.2(6)
C9 C5 C6 C7 -177.5(4)
C4 C5 C6 O2 179.8(3)
C9 C5 C6 O2 2.1(5)
O2 C6 C7 C8 -178.9(4)
C5 C6 C7 C8 0.7(7)
O1 C3 C8 C7 179.7(4)
C4 C3 C8 C7 -0.8(7)
C6 C7 C8 C3 -0.4(8)
C4 C5 C9 N1 56.5(5)
C6 C5 C9 N1 -125.7(4)
C5 C4 C10 N2 -56.6(5)
C3 C4 C10 N2 128.6(4)
N2 C11 C12 O3 7.1(5)
N1 C11 C12 O3 134.4(4)
C15 C11 C12 O3 -111.3(4)
N2 C11 C12 O4 -175.1(3)
N1 C11 C12 O4 -47.8(4)
C15 C11 C12 O4 66.6(4)
N2 C11 C15 N4 7.6(3)
N1 C11 C15 N4 -111.0(2)
C12 C11 C15 N4 130.1(3)
N2 C11 C15 N3 127.4(2)
N1 C11 C15 N3 8.7(3)
C12 C11 C15 N3 -110.2(3)
N2 C11 C15 C16 -112.6(3)
N1 C11 C15 C16 128.7(3)
C12 C11 C15 C16 9.8(4)
N4 C15 C16 O5 128.1(4)
N3 C15 C16 O5 -0.9(5)
C11 C15 C16 O5 -116.9(4)
N4 C15 C16 O6 -52.0(4)
N3 C15 C16 O6 179.0(3)
C11 C15 C16 O6 62.9(4)
N3 C21 C23 C28 115.9(4)
N3 C21 C23 C24 -63.9(5)
C28 C23 C24 C25 0.7(5)
C21 C23 C24 C25 -179.5(3)
C28 C23 C24 C22 -177.1(4)
C21 C23 C24 C22 2.7(5)
N4 C22 C24 C25 -117.9(3)
N4 C22 C24 C23 59.9(4)
C23 C24 C25 C26 -1.0(5)
C22 C24 C25 C26 176.9(3)
C24 C25 C26 C27 0.4(5)
C24 C25 C26 N5 -177.8(3)
C25 C26 C27 C28 0.4(6)
N5 C26 C27 C28 178.7(4)
C26 C27 C28 C23 -0.7(7)
C24 C23 C28 C27 0.1(6)
C21 C23 C28 C27 -179.7(4)
O9 C29 C30 C35 -177.8(4)
N5 C29 C30 C35 1.7(6)
O9 C29 C30 C31 0.3(6)
N5 C29 C30 C31 179.8(4)
C35 C30 C31 C32 -0.1(6)
C29 C30 C31 C32 -178.3(4)
C30 C31 C32 C33 0.8(7)
C31 C32 C33 C34 -0.8(7)
C32 C33 C34 C35 -0.1(8)
C31 C30 C35 C34 -0.8(7)
C29 C30 C35 C34 177.3(4)
C33 C34 C35 C30 0.9(7)
O7 C19 N1 C11 176.8(3)
N3 C19 N1 C11 -4.3(4)
O7 C19 N1 C9 1.0(5)
N3 C19 N1 C9 179.8(3)
N2 C11 N1 C19 -114.6(3)
C12 C11 N1 C19 119.3(3)
C15 C11 N1 C19 -3.1(3)
N2 C11 N1 C9 61.4(4)
C12 C11 N1 C9 -64.7(4)
C15 C11 N1 C9 172.9(3)
C5 C9 N1 C19 96.8(4)
C5 C9 N1 C11 -78.8(4)
O8 C20 N2 C11 -172.5(3)
N4 C20 N2 C11 10.3(3)
O8 C20 N2 C10 -17.7(5)
N4 C20 N2 C10 165.1(3)
N1 C11 N2 C20 99.0(3)
C12 C11 N2 C20 -135.8(3)
C15 C11 N2 C20 -11.1(3)
N1 C11 N2 C10 -55.7(4)
C12 C11 N2 C10 69.5(4)
C15 C11 N2 C10 -165.9(3)
C4 C10 N2 C20 -81.3(4)
C4 C10 N2 C11 70.9(4)
O7 C19 N3 C15 -170.5(3)
N1 C19 N3 C15 10.6(3)
O7 C19 N3 C21 -19.1(5)
N1 C19 N3 C21 162.0(3)
N4 C15 N3 C19 98.6(3)
C16 C15 N3 C19 -134.3(3)
C11 C15 N3 C19 -12.0(3)
N4 C15 N3 C21 -52.7(4)
C16 C15 N3 C21 74.3(4)
C11 C15 N3 C21 -163.3(3)
C23 C21 N3 C19 -72.6(4)
C23 C21 N3 C15 75.9(4)
O8 C20 N4 C15 177.9(3)
N2 C20 N4 C15 -4.8(3)
O8 C20 N4 C22 10.4(5)
N2 C20 N4 C22 -172.3(3)
N3 C15 N4 C20 -113.4(3)
C16 C15 N4 C20 120.1(3)
C11 C15 N4 C20 -2.0(3)
N3 C15 N4 C22 54.2(4)
C16 C15 N4 C22 -72.4(4)
C11 C15 N4 C22 165.6(3)
C24 C22 N4 C20 89.4(4)
C24 C22 N4 C15 -77.0(4)
O9 C29 N5 C26 -4.5(7)
C30 C29 N5 C26 176.0(4)
C27 C26 N5 C29 175.8(4)
C25 C26 N5 C29 -6.0(6)
C8 C3 O1 C1 -1.0(7)
C4 C3 O1 C1 179.5(5)
C7 C6 O2 C2 4.6(7)
C5 C6 O2 C2 -175.0(4)
O3 C12 O4 C13' -16.8(11)
C11 C12 O4 C13' 165.4(10)
O3 C12 O4 C13 3.5(8)
C11 C12 O4 C13 -174.3(7)
C14 C13 O4 C12 -143.4(7)
C14 C13 O4 C13' -77(3)
O5 C16 O6 C17' -21.1(16)
C15 C16 O6 C17' 159.0(15)
O5 C16 O6 C17 10.1(7)
C15 C16 O6 C17 -169.8(4)
C18 C17 O6 C16 180.0(6)
C18 C17 O6 C17' -51(3)
C12 O4 C13' C14' 169.1(13)
C13 O4 C13' C14' 46(2)
C16 O6 C17' C18' 109(2)
C17 O6 C17' C18' 40(2)
